data_7159740
loop_
_publ_author_name
'Wang, Peifeng'
'Li, Shan'
'Wen, Huiling'
'Lei, Yin'
'Huang, Shujuan'
'Wang, Zixiu'
'Su, Jialong'
'Guan, Wenxiang'
'Lei, Jian'

_publ_section_title
;
 Thiosuccinimide enabled S-N bond formation to access
 <i>N</i>-sulfenylated sulfonamide derivatives with synthetic diversity.
;
_journal_issue 5
_journal_name_full 'Organic &amp; biomolecular chemistry'
_journal_page_first 990
_journal_page_last 997
_journal_paper_doi 10.1039/d3ob01848b
_journal_volume 22
_journal_year 2024
_chemical_absolute_configuration unk
_chemical_formula_moiety 'C13 H14 N2 O2 S2'
_chemical_formula_sum 'C13 H14 N2 O2 S2'
_chemical_formula_weight 294.38
_space_group_crystal_system orthorhombic
_space_group_IT_number 19
_space_group_name_Hall 'P 2ac 2ab'
_space_group_name_H-M_alt 'P 21 21 21'
_atom_sites_solution_hydrogens mixed
_atom_sites_solution_primary dual
_audit_creation_date 2023-08-14
_audit_creation_method
;
Olex2 1.5-beta
(compiled 2022.04.07 svn.rca3783a0 for OlexSys, GUI svn.r6439)
;
_audit_update_record
;
2023-10-30 deposited with the CCDC.	2023-12-26 downloaded from the CCDC.
;
_cell_angle_alpha 90
_cell_angle_beta 90
_cell_angle_gamma 90
_cell_formula_units_Z 4
_cell_length_a 4.9499(3)
_cell_length_b 13.8952(10)
_cell_length_c 20.1686(16)
_cell_measurement_reflns_used 1431
_cell_measurement_temperature 150.00(10)
_cell_measurement_theta_max 72.7900
_cell_measurement_theta_min 4.3570
_cell_volume 1387.19(17)
_computing_cell_refinement 'CrysAlisPro 1.171.38.43f (Rigaku OD, 2015)'
_computing_data_collection 'CrysAlisPro 1.171.38.43f (Rigaku OD, 2015)'
_computing_data_reduction 'CrysAlisPro 1.171.38.43f (Rigaku OD, 2015)'
_computing_molecular_graphics 'Olex2 1.5-beta (Dolomanov et al., 2009)'
_computing_publication_material 'Olex2 1.5-beta (Dolomanov et al., 2009)'
_computing_structure_refinement 'SHELXL 2018/3 (Sheldrick, 2015)'
_computing_structure_solution 'SHELXT  (Sheldrick, 2015)'
_diffrn_ambient_environment N~2~
_diffrn_ambient_temperature 150.00(10)
_diffrn_detector 'CCD plate'
_diffrn_detector_area_resol_mean 5.2684
_diffrn_detector_type AtlasS2
_diffrn_measured_fraction_theta_full 0.989
_diffrn_measured_fraction_theta_max 0.989
_diffrn_measurement_details
;
List of Runs (angles in degrees, time in seconds):

  # Type    Start    End  Width  t~exp~   \w     \q     \k     \f   Frames
#--------------------------------------------------------------------------
  1  \w      0.00  59.00   1.00    1.00    --   40.23 -38.00 -90.00   59
  2  \w     74.00 102.00   1.00    1.50    --  108.83 -94.00 -60.00   28
  3  \w     38.00  78.00   1.00    1.00    --   40.23 -99.00  60.00   40
  4  \w     29.00  59.00   1.00    1.50    --  108.83 -94.00 -60.00   30
  5  \w     28.00 106.00   1.00    1.50    --  108.83 -94.00-150.00   78
  6  \w     27.00 131.00   1.00    1.50    --  108.83 -15.00-150.00  104
  7  \w    145.00 174.00   1.00    1.50    --  108.83  45.00-150.00   29
  8  \w     46.00 112.00   1.00    1.00    --   40.23  38.00  60.00   66
;
_diffrn_measurement_device 'four-circle diffractometer'
_diffrn_measurement_device_type 'SuperNova, Dual, Cu at zero, AtlasS2'
_diffrn_measurement_method '\w scans'
_diffrn_orient_matrix_type 'CrysAlisPro convention (1999,Acta A55,543-557)'
_diffrn_orient_matrix_UB_11 -0.0547036000
_diffrn_orient_matrix_UB_12 0.0036972000
_diffrn_orient_matrix_UB_13 -0.0750842000
_diffrn_orient_matrix_UB_21 -0.3055441000
_diffrn_orient_matrix_UB_22 -0.0099286000
_diffrn_orient_matrix_UB_23 0.0133321000
_diffrn_orient_matrix_UB_31 -0.0257536000
_diffrn_orient_matrix_UB_32 0.1103125000
_diffrn_orient_matrix_UB_33 0.0039295000
_diffrn_radiation_monochromator mirror
_diffrn_radiation_probe x-ray
_diffrn_radiation_type 'Cu K\a'
_diffrn_radiation_wavelength 1.54184
_diffrn_reflns_av_R_equivalents 0.0461
_diffrn_reflns_av_unetI/netI 0.0629
_diffrn_reflns_Laue_measured_fraction_full 0.989
_diffrn_reflns_Laue_measured_fraction_max 0.989
_diffrn_reflns_limit_h_max 5
_diffrn_reflns_limit_h_min -5
_diffrn_reflns_limit_k_max 16
_diffrn_reflns_limit_k_min -9
_diffrn_reflns_limit_l_max 22
_diffrn_reflns_limit_l_min -24
_diffrn_reflns_number 2903
_diffrn_reflns_point_group_measured_fraction_full 0.835
_diffrn_reflns_point_group_measured_fraction_max 0.835
_diffrn_reflns_theta_full 66.596
_diffrn_reflns_theta_max 66.596
_diffrn_reflns_theta_min 4.384
_diffrn_source 'micro-focus sealed X-ray tube'
_diffrn_source_type 'SuperNova (Cu) X-ray Source'
_exptl_absorpt_coefficient_mu 3.481
_exptl_absorpt_correction_T_max 1.00000
_exptl_absorpt_correction_T_min 0.61104
_exptl_absorpt_correction_type multi-scan
_exptl_absorpt_process_details
;
CrysAlisPro 1.171.38.43f (Rigaku Oxford Diffraction, 2015)
Empirical absorption correction using spherical harmonics,
 implemented in SCALE3 ABSPACK scaling algorithm.
;
_exptl_crystal_colour 'light colourless'
_exptl_crystal_density_diffrn 1.410
_exptl_crystal_description block
_exptl_crystal_F_000 616
_exptl_crystal_size_max 0.15
_exptl_crystal_size_mid 0.12
_exptl_crystal_size_min 0.11
_refine_diff_density_max 0.545
_refine_diff_density_min -0.517
_refine_diff_density_rms 0.156
_refine_ls_abs_structure_details
;
 Flack x determined using 449 quotients [(I+)-(I-)]/[(I+)+(I-)]
 (Parsons, Flack and Wagner, Acta Cryst. B69 (2013) 249-259).
;
_refine_ls_abs_structure_Flack 0.46(4)
_refine_ls_extinction_method none
_refine_ls_goodness_of_fit_ref 1.069
_refine_ls_hydrogen_treatment mixed
_refine_ls_matrix_type full
_refine_ls_number_parameters 173
_refine_ls_number_reflns 2049
_refine_ls_number_restraints 133
_refine_ls_restrained_S_all 1.037
_refine_ls_R_factor_all 0.1147
_refine_ls_R_factor_gt 0.1028
_refine_ls_shift/su_max 0.008
_refine_ls_shift/su_mean 0.002
_refine_ls_structure_factor_coef Fsqd
_refine_ls_weighting_details 'w=1/[\s^2^(Fo^2^)+(0.1841P)^2^+6.9228P] where P=(Fo^2^+2Fc^2^)/3'
_refine_ls_weighting_scheme calc
_refine_ls_wR_factor_gt 0.2746
_refine_ls_wR_factor_ref 0.2893
_reflns_Friedel_coverage 0.416
_reflns_Friedel_fraction_full 0.608
_reflns_Friedel_fraction_max 0.608
_reflns_number_gt 1764
_reflns_number_total 2049
_reflns_threshold_expression 'I > 2\s(I)'
_cod_data_source_file d3ob01848b2.cif
_cod_data_source_block lj-2
_cod_depositor_comments 'Adding full bibliography for 7159740.cif.'
_cod_original_cell_volume 1387.21(17)
_cod_database_code 7159740
_shelx_shelxl_version_number 2018/3
_shelx_space_group_comment
;
The symmetry employed for this shelxl refinement is uniquely defined
by the following loop, which should always be used as a source of
symmetry information in preference to the above space-group names.
They are only intended as comments.
;
_olex2_refinement_description
;
1. Fixed Uiso
 At 1.2 times of:
  All C(H) groups, All N(H) groups, All N(H,H) groups
 At 1.5 times of:
  All C(H,H,H) groups
2. Uiso/Uaniso restraints and constraints
Uanis(N1) = Uanis(S1)
3. Rigid body (RIGU) restrains
 N2, S2, O2, O1, C11, C12, C10, H12, C13, H10, C9, C8, H13, H9, N1, S1, H1, C1,
  C14, C6, H14, C3, H6, C5, H3, C4, H5, C7, H7A, H7B, H7C
 with sigma for 1-2 distances of 0.001 and sigma for 1-3 distances of 0.007
4.a Aromatic/amide H refined with riding coordinates:
 C12(H12), C13(H13), C10(H10), N1(H1), C9(H9), C14(H14), C3(H3), C6(H6), C5(H5)
4.b Idealised Me refined as rotating group:
 C7(H7A,H7B,H7C)
;
_smtbx_masks_void_probe_radius 1.2
_smtbx_masks_void_truncation_radius 1.2
_olex2_date_sample_data_collection 2023-08-14
_olex2_submission_special_instructions 'No special instructions were received'
_oxdiff_exptl_absorpt_empirical_details
;
Empirical correction (ABSPACK) includes:
- Absorption correction using spherical harmonics
- Frame scaling
- Detector area scaling
;
_oxdiff_exptl_absorpt_empirical_full_max 1.622
_oxdiff_exptl_absorpt_empirical_full_min 0.587

loop_
_space_group_symop_operation_xyz
'x, y, z'
'-x+1/2, -y, z+1/2'
'-x, y+1/2, -z+1/2'
'x+1/2, -y+1/2, -z'

loop_
_atom_site_label
_atom_site_type_symbol
_atom_site_fract_x
_atom_site_fract_y
_atom_site_fract_z
_atom_site_U_iso_or_equiv
_atom_site_adp_type
_atom_site_occupancy
_atom_site_site_symmetry_order
_atom_site_calc_flag
_atom_site_refinement_flags_posn
_atom_site_refinement_flags_adp
_atom_site_refinement_flags_occupancy
_atom_site_disorder_assembly
_atom_site_disorder_group
S2 S 0.14010(19) 0.80262(8) 0.59803(5) 0.0270(2) Uani 1 1 d . . . . .
S1 S 0.4949(2) 0.34719(8) 0.72402(5) 0.0319(2) Uani 1 1 d . . . . .
O2 O 0.0162(6) 0.8675(2) 0.64363(13) 0.0283(7) Uani 1 1 d . . . . .
O1 O 0.0071(5) 0.7856(2) 0.53635(12) 0.0270(7) Uani 1 1 d . . . . .
N2 N 0.4368(7) 0.8453(3) 0.57983(17) 0.0351(10) Uani 1 1 d . . . . .
H2A H 0.530(10) 0.816(4) 0.553(2) 0.042 Uiso 1 1 d . U . . .
H2B H 0.528(10) 0.846(3) 0.610(2) 0.042 Uiso 1 1 d . U . . .
C12 C 0.0145(9) 0.6708(3) 0.6930(2) 0.0307(6) Uani 1 1 d . . . . .
H12 H -0.112840 0.715278 0.707436 0.037 Uiso 1 1 calc R U . . .
C8 C 0.2366(9) 0.5169(3) 0.7024(2) 0.0284(5) Uani 1 1 d . . . . .
C13 C 0.0405(10) 0.5827(3) 0.7240(2) 0.0361(7) Uani 1 1 d . . . . .
H13 H -0.072262 0.566998 0.759220 0.043 Uiso 1 1 calc R U . . .
C11 C 0.1838(7) 0.6919(3) 0.63925(19) 0.0274(6) Uani 1 1 d . . . . .
C10 C 0.3720(10) 0.6265(3) 0.6166(2) 0.0324(7) Uani 1 1 d . . . . .
H10 H 0.480125 0.641019 0.580243 0.039 Uiso 1 1 calc R U . . .
N1 N 0.2593(8) 0.4303(3) 0.73741(17) 0.0319(2) Uani 1 1 d . . . . .
H1 H 0.142784 0.419326 0.768126 0.038 Uiso 1 1 calc R U . . .
C9 C 0.3976(10) 0.5391(3) 0.6487(2) 0.0365(6) Uani 1 1 d . . . . .
H9 H 0.524843 0.494802 0.633922 0.044 Uiso 1 1 calc R U . . .
C14 C 0.1404(11) 0.2932(4) 0.6234(2) 0.0423(7) Uani 1 1 d . . . . .
H14 H 0.059649 0.353201 0.628333 0.051 Uiso 1 1 calc R U . . .
C1 C 0.3515(9) 0.2688(3) 0.6633(2) 0.0333(6) Uani 1 1 d . . . . .
C3 C 0.0437(12) 0.2304(4) 0.5758(3) 0.0511(8) Uani 1 1 d . . . . .
H3 H -0.101137 0.248713 0.549243 0.061 Uiso 1 1 calc R U . . .
C6 C 0.4702(11) 0.1795(4) 0.6568(3) 0.0490(8) Uani 1 1 d . . . . .
H6 H 0.613923 0.161553 0.683772 0.059 Uiso 1 1 calc R U . . .
C5 C 0.3695(14) 0.1161(4) 0.6085(3) 0.0543(7) Uani 1 1 d . . . . .
H5 H 0.447497 0.055509 0.604405 0.065 Uiso 1 1 calc R U . . .
C7 C 0.0554(18) 0.0731(5) 0.5160(3) 0.0719(16) Uani 1 1 d . . . . .
H7A H -0.083505 0.033589 0.534973 0.108 Uiso 1 1 calc R U . . .
H7B H 0.199815 0.033027 0.500239 0.108 Uiso 1 1 calc R U . . .
H7C H -0.017969 0.109277 0.479621 0.108 Uiso 1 1 calc R U . . .
C4 C 0.1604(13) 0.1402(4) 0.5670(2) 0.0501(6) Uani 1 1 d . . . . .

loop_
_atom_site_aniso_label
_atom_site_aniso_U_11
_atom_site_aniso_U_22
_atom_site_aniso_U_33
_atom_site_aniso_U_23
_atom_site_aniso_U_13
_atom_site_aniso_U_12
S2 0.0216(4) 0.0352(4) 0.0242(4) -0.0007(4) -0.0013(4) 0.0023(4)
S1 0.0287(4) 0.0355(4) 0.0317(4) 0.0069(4) -0.0014(4) -0.0009(4)
O2 0.0280(13) 0.0339(13) 0.0231(11) -0.0054(11) 0.0020(11) 0.0075(13)
O1 0.0208(11) 0.0425(15) 0.0178(10) -0.0020(10) 0.0010(10) 0.0010(13)
N2 0.0294(16) 0.050(2) 0.0263(15) 0.0013(16) 0.0006(13) 0.0019(15)
C12 0.0256(13) 0.0404(9) 0.0262(10) -0.0009(7) 0.0036(7) 0.0007(10)
C8 0.0261(10) 0.0356(8) 0.0234(9) 0.0022(6) -0.0040(7) -0.0038(7)
C13 0.0380(13) 0.0442(8) 0.0261(14) 0.0023(8) 0.0039(11) 0.0033(7)
C11 0.0181(10) 0.0404(12) 0.0236(10) -0.0012(9) -0.0020(6) -0.0016(7)
C10 0.0310(12) 0.0383(8) 0.0278(14) 0.0037(7) 0.0100(10) 0.0005(7)
N1 0.0287(4) 0.0355(4) 0.0317(4) 0.0069(4) -0.0014(4) -0.0009(4)
C9 0.0387(15) 0.0383(9) 0.0325(10) 0.0043(7) 0.0070(8) 0.0003(11)
C14 0.0392(11) 0.0411(14) 0.0466(11) 0.0005(8) -0.0064(7) 0.0011(11)
C1 0.0281(10) 0.0376(9) 0.0342(13) 0.0076(11) 0.0067(8) -0.0030(8)
C3 0.055(2) 0.0507(9) 0.0479(13) -0.0024(8) -0.0096(13) -0.0034(9)
C6 0.0471(19) 0.0433(8) 0.0565(14) 0.0007(8) -0.0027(13) 0.0079(8)
C5 0.0660(12) 0.0458(15) 0.0512(11) 0.0008(9) 0.0030(8) -0.0011(12)
C7 0.111(4) 0.0547(18) 0.0498(15) -0.0044(10) -0.0059(16) -0.0001(18)
C4 0.0598(12) 0.0494(9) 0.0410(11) 0.0040(8) 0.0100(8) -0.0054(8)

loop_
_atom_type_symbol
_atom_type_description
_atom_type_scat_dispersion_real
_atom_type_scat_dispersion_imag
_atom_type_scat_source
C C 0.0181 0.0091 'International Tables Vol C Tables 4.2.6.8 and 6.1.1.4'
H H 0.0000 0.0000 'International Tables Vol C Tables 4.2.6.8 and 6.1.1.4'
N N 0.0311 0.0180 'International Tables Vol C Tables 4.2.6.8 and 6.1.1.4'
O O 0.0492 0.0322 'International Tables Vol C Tables 4.2.6.8 and 6.1.1.4'
S S 0.3331 0.5567 'International Tables Vol C Tables 4.2.6.8 and 6.1.1.4'

loop_
_geom_angle_atom_site_label_1
_geom_angle_atom_site_label_2
_geom_angle_atom_site_label_3
_geom_angle
_geom_angle_site_symmetry_1
_geom_angle_site_symmetry_3
_geom_angle_publ_flag
O2 S2 N2 107.69(19) . . ?
O2 S2 C11 107.48(18) . . ?
O1 S2 O2 117.93(17) . . ?
O1 S2 N2 106.29(17) . . ?
O1 S2 C11 108.85(19) . . ?
N2 S2 C11 108.28(19) . . ?
N1 S1 C1 104.8(2) . . ?
S2 N2 H2A 119(4) . . ?
S2 N2 H2B 111(4) . . ?
H2A N2 H2B 102(5) . . ?
C13 C12 H12 120.7 . . ?
C13 C12 C11 118.7(4) . . ?
C11 C12 H12 120.7 . . ?
N1 C8 C13 117.3(4) . . ?
C9 C8 C13 119.9(4) . . ?
C9 C8 N1 122.8(4) . . ?
C12 C13 C8 120.1(4) . . ?
C12 C13 H13 120.0 . . ?
C8 C13 H13 120.0 . . ?
C12 C11 S2 118.3(3) . . ?
C10 C11 S2 120.1(3) . . ?
C10 C11 C12 121.5(4) . . ?
C11 C10 H10 120.5 . . ?
C11 C10 C9 119.1(4) . . ?
C9 C10 H10 120.5 . . ?
S1 N1 H1 117.6 . . ?
C8 N1 S1 124.8(3) . . ?
C8 N1 H1 117.6 . . ?
C8 C9 H9 119.6 . . ?
C10 C9 C8 120.7(4) . . ?
C10 C9 H9 119.6 . . ?
C1 C14 H14 119.4 . . ?
C1 C14 C3 121.3(5) . . ?
C3 C14 H14 119.4 . . ?
C14 C1 S1 123.9(4) . . ?
C14 C1 C6 119.6(5) . . ?
C6 C1 S1 116.4(4) . . ?
C14 C3 H3 119.6 . . ?
C14 C3 C4 120.8(5) . . ?
C4 C3 H3 119.6 . . ?
C1 C6 H6 120.7 . . ?
C1 C6 C5 118.6(5) . . ?
C5 C6 H6 120.7 . . ?
C6 C5 H5 118.7 . . ?
C4 C5 C6 122.5(5) . . ?
C4 C5 H5 118.8 . . ?
H7A C7 H7B 109.5 . . ?
H7A C7 H7C 109.5 . . ?
H7B C7 H7C 109.5 . . ?
C4 C7 H7A 109.5 . . ?
C4 C7 H7B 109.5 . . ?
C4 C7 H7C 109.5 . . ?
C3 C4 C7 120.6(6) . . ?
C5 C4 C3 117.1(5) . . ?
C5 C4 C7 122.2(6) . . ?

loop_
_geom_bond_atom_site_label_1
_geom_bond_atom_site_label_2
_geom_bond_distance
_geom_bond_site_symmetry_2
_geom_bond_publ_flag
S2 O2 1.426(3) . ?
S2 O1 1.427(3) . ?
S2 N2 1.626(4) . ?
S2 C11 1.763(5) . ?
S1 N1 1.664(4) . ?
S1 C1 1.786(5) . ?
N2 H2A 0.81(5) . ?
N2 H2B 0.76(5) . ?
C12 H12 0.9300 . ?
C12 C13 1.380(6) . ?
C12 C11 1.400(6) . ?
C8 C13 1.403(7) . ?
C8 N1 1.400(6) . ?
C8 C9 1.379(6) . ?
C13 H13 0.9300 . ?
C11 C10 1.379(6) . ?
C10 H10 0.9300 . ?
C10 C9 1.381(6) . ?
N1 H1 0.8600 . ?
C9 H9 0.9300 . ?
C14 H14 0.9300 . ?
C14 C1 1.361(7) . ?
C14 C3 1.384(7) . ?
C1 C6 1.380(7) . ?
C3 H3 0.9300 . ?
C3 C4 1.391(8) . ?
C6 H6 0.9300 . ?
C6 C5 1.404(8) . ?
C5 H5 0.9300 . ?
C5 C4 1.372(9) . ?
C7 H7A 0.9600 . ?
C7 H7B 0.9600 . ?
C7 H7C 0.9600 . ?
C7 C4 1.483(9) . ?

loop_
_geom_torsion_atom_site_label_1
_geom_torsion_atom_site_label_2
_geom_torsion_atom_site_label_3
_geom_torsion_atom_site_label_4
_geom_torsion
_geom_torsion_site_symmetry_1
_geom_torsion_site_symmetry_2
_geom_torsion_site_symmetry_3
_geom_torsion_site_symmetry_4
_geom_torsion_publ_flag
S2 C11 C10 C9 -178.3(4) . . . . ?
S1 C1 C6 C5 -178.3(4) . . . . ?
O2 S2 C11 C12 24.2(4) . . . . ?
O2 S2 C11 C10 -158.9(3) . . . . ?
O1 S2 C11 C12 -104.6(3) . . . . ?
O1 S2 C11 C10 72.3(4) . . . . ?
N2 S2 C11 C12 140.2(3) . . . . ?
N2 S2 C11 C10 -42.8(4) . . . . ?
C12 C11 C10 C9 -1.5(7) . . . . ?
C13 C12 C11 S2 177.6(3) . . . . ?
C13 C12 C11 C10 0.7(6) . . . . ?
C13 C8 N1 S1 -174.5(3) . . . . ?
C13 C8 C9 C10 1.3(7) . . . . ?
C11 C12 C13 C8 1.1(7) . . . . ?
C11 C10 C9 C8 0.4(7) . . . . ?
N1 S1 C1 C14 19.1(5) . . . . ?
N1 S1 C1 C6 -162.3(4) . . . . ?
N1 C8 C13 C12 177.7(4) . . . . ?
N1 C8 C9 C10 -178.5(4) . . . . ?
C9 C8 C13 C12 -2.1(7) . . . . ?
C9 C8 N1 S1 5.3(6) . . . . ?
C14 C1 C6 C5 0.3(8) . . . . ?
C14 C3 C4 C5 1.4(8) . . . . ?
C14 C3 C4 C7 179.8(6) . . . . ?
C1 S1 N1 C8 -90.0(4) . . . . ?
C1 C14 C3 C4 -0.2(8) . . . . ?
C1 C6 C5 C4 0.9(9) . . . . ?
C3 C14 C1 S1 177.9(4) . . . . ?
C3 C14 C1 C6 -0.7(8) . . . . ?
C6 C5 C4 C3 -1.8(9) . . . . ?
C6 C5 C4 C7 179.8(6) . . . . ?
